data_1522369
loop_
_publ_author_name
'Lemaire, R.'
'Paccard, D.'

_publ_section_title
;
 Polymorphisme du compose Ti Nb
;
_journal_name_full 'Journal of the Less-Common Metals'
_journal_page_first 403
_journal_page_last 413
_journal_volume 21
_journal_year 1970
_chemical_formula_sum 'Ni Tb'
_space_group_IT_number 62
_symmetry_space_group_name_Hall '-P 2ac 2n'
_symmetry_space_group_name_H-M 'P n m a'
_cell_angle_alpha 90
_cell_angle_beta 90
_cell_angle_gamma 90
_cell_formula_units_Z 12
_cell_length_a 21.09
_cell_length_b 4.22
_cell_length_c 5.45
_cell_volume 485.049
_citation_journal_id_ASTM JCOMAH
_cod_data_source_file Lemaire_JCOMAH_1970_1524.cif
_cod_data_source_block Ni1Tb1
_cod_original_cell_volume 485.0489
_cod_original_formula_sum 'Ni1 Tb1'
_cod_database_code 1522369

loop_
_symmetry_equiv_pos_as_xyz
x,y,z
-x+1/2,-y,z+1/2
x+1/2,-y+1/2,-z+1/2
-x,y+1/2,-z
-x,-y,-z
x-1/2,y,-z-1/2
-x-1/2,y-1/2,z-1/2
x,-y-1/2,z

loop_
_atom_site_label
_atom_site_type_symbol
_atom_site_fract_x
_atom_site_fract_y
_atom_site_fract_z
_atom_site_occupancy
_atom_site_U_iso_or_equiv
Ni1 Ni 0.0121 0.25 0.6403 1 0.0
Ni3 Ni 0.3463 0.25 0.6209 1 0.0
Ni2 Ni 0.179 0.25 0.3911 1 0.0
Tb3 Tb 0.2292 0.25 0.8792 1 0.0
Tb1 Tb 0.0606 0.25 0.1393 1 0.0
Tb2 Tb 0.3926 0.25 0.1323 1 0.0
